data_2310805
loop_
_publ_author_name
'Ahtee, M.'
'Hewat, A.W.'

_publ_section_title
;
 Structural Phase Transitions in Sodium-Potassium Niobate Solid Solutions
 by Neutron Powder Diffraction
;
_journal_name_full 'Acta Crystallographica A (24,1968-38,1982)'
_journal_page_first 309
_journal_page_last 317
_journal_volume 34
_journal_year 1978
_chemical_formula_sum 'K0.1 Na0.9 Nb O3'
_chemical_name_systematic 'Na0.9 K0.1 Nb O3'
_space_group_IT_number 127
_symmetry_space_group_name_Hall '-P 4 2ab'
_symmetry_space_group_name_H-M 'P 4/m b m'
_cell_angle_alpha 90
_cell_angle_beta 90
_cell_angle_gamma 90
_cell_formula_units_Z 2
_cell_length_a 5.5783
_cell_length_b 5.5783
_cell_length_c 3.9443
_cell_volume 122.736
_citation_journal_id_ASTM ACACBN
_cod_data_source_file Ahtee_ACACBN_1978_430.cif
_cod_data_source_block K0.1Na0.9Nb1O3
_cod_original_cell_volume 122.7365
_cod_original_formula_sum 'K0.1 Na0.9 Nb1 O3'
_cod_database_code 2310805

loop_
_symmetry_equiv_pos_as_xyz
x,y,z
-y,x,z
-x,-y,z
y,-x,z
x+1/2,-y+1/2,-z
y+1/2,x+1/2,-z
-x+1/2,y+1/2,-z
-y+1/2,-x+1/2,-z
-x,-y,-z
y,-x,-z
x,y,-z
-y,x,-z
-x-1/2,y-1/2,z
-y-1/2,-x-1/2,z
x-1/2,-y-1/2,z
y-1/2,x-1/2,z

loop_
_atom_site_label
_atom_site_type_symbol
_atom_site_fract_x
_atom_site_fract_y
_atom_site_fract_z
_atom_site_occupancy
_atom_site_U_iso_or_equiv
O2 O-2 0.2361 0.7361 0 1 0.0
K1 K+1 0 0.5 0.5 0.1 0.0
Na1 Na+1 0 0.5 0.5 0.9 0.0
Nb1 Nb+5 0 0 0 1 0.0
O1 O-2 0 0 0.5 1 0.0
